data_4310891
loop_
_publ_author_name
'Sanghoon Kim'
'Jong Seung Kim'
'Ok Jae Shon'
'Shim Sung Lee'
'Ki-Min Park'
'Sang Ook Kang'
'Jaejung Ko'

_publ_section_title
;
 Metallic Macrocycle with a 1,3-Alternate Calix[4]arene Phosphorus Ligand
;
_journal_name_full 'Inorganic Chemistry'
_journal_page_first 2906
_journal_page_last 2913
_journal_paper_doi 10.1021/ic030221g
_journal_volume 43
_journal_year 2004
_chemical_formula_sum 'C62 H62 B F4 O4 P2 Rh'
_chemical_formula_weight 1122.78
_chemical_name_systematic
;
  ?
;
_space_group_IT_number 14
_symmetry_cell_setting monoclinic
_symmetry_space_group_name_Hall '-P 2yn'
_symmetry_space_group_name_H-M 'P 1 21/n 1'
_atom_sites_solution_hydrogens geom
_atom_sites_solution_primary direct
_atom_sites_solution_secondary difmap
_audit_creation_method SHELXL-97
_cell_angle_alpha 90.00
_cell_angle_beta 100.6690(10)
_cell_angle_gamma 90.00
_cell_formula_units_Z 4
_cell_length_a 14.6562(8)
_cell_length_b 13.8847(7)
_cell_length_c 27.5461(14)
_cell_measurement_temperature 298(2)
_cell_volume 5508.6(5)
_computing_cell_refinement 'Bruker SMART'
_computing_data_collection 'Bruker SMART'
_computing_data_reduction 'Bruker SHELXTL'
_computing_molecular_graphics 'Bruker SHELXTL'
_computing_publication_material 'Bruker SHELXTL'
_computing_structure_refinement 'SHELXL-97 (Sheldrick, 1997)'
_computing_structure_solution 'SHELXS-97 (Sheldrick, 1990)'
_diffrn_ambient_temperature 298(2)
_diffrn_measured_fraction_theta_full 0.974
_diffrn_measured_fraction_theta_max 0.974
_diffrn_measurement_device_type 'CCD area detector'
_diffrn_measurement_method 'phi and omega scans'
_diffrn_radiation_monochromator graphite
_diffrn_radiation_source 'fine-focus sealed tube'
_diffrn_radiation_type MoK\a
_diffrn_radiation_wavelength 0.71073
_diffrn_reflns_av_R_equivalents 0.0656
_diffrn_reflns_av_sigmaI/netI 0.1004
_diffrn_reflns_limit_h_max 19
_diffrn_reflns_limit_h_min -16
_diffrn_reflns_limit_k_max 16
_diffrn_reflns_limit_k_min -18
_diffrn_reflns_limit_l_max 36
_diffrn_reflns_limit_l_min -35
_diffrn_reflns_number 35635
_diffrn_reflns_theta_full 28.34
_diffrn_reflns_theta_max 28.34
_diffrn_reflns_theta_min 1.47
_exptl_absorpt_coefficient_mu 0.429
_exptl_absorpt_correction_type none
_exptl_crystal_colour colorless
_exptl_crystal_density_diffrn 1.354
_exptl_crystal_density_method 'not measured'
_exptl_crystal_description block
_exptl_crystal_F_000 2328
_exptl_crystal_size_max 0.3
_exptl_crystal_size_mid 0.3
_exptl_crystal_size_min 0.4
_refine_diff_density_max 0.434
_refine_diff_density_min -0.394
_refine_diff_density_rms 0.060
_refine_ls_extinction_method none
_refine_ls_goodness_of_fit_ref 0.944
_refine_ls_hydrogen_treatment mixed
_refine_ls_matrix_type full
_refine_ls_number_parameters 709
_refine_ls_number_reflns 13407
_refine_ls_number_restraints 0
_refine_ls_restrained_S_all 0.944
_refine_ls_R_factor_all 0.1451
_refine_ls_R_factor_gt 0.0532
_refine_ls_shift/su_max 0.001
_refine_ls_shift/su_mean 0.000
_refine_ls_structure_factor_coef Fsqd
_refine_ls_weighting_details 'calc w=1/[\s^2^(Fo^2^)+(0.0613P)^2^+0.0000P] where P=(Fo^2^+2Fc^2^)/3'
_refine_ls_weighting_scheme calc
_refine_ls_wR_factor_gt 0.1086
_refine_ls_wR_factor_ref 0.1364
_reflns_number_gt 6403
_reflns_number_total 13407
_reflns_threshold_expression >2sigma(I)
_cod_data_source_file ic030221g_2.cif
_cod_data_source_block kjj39
_cod_depositor_comments
;
The following automatic conversions were performed:
'_symmetry_cell_setting' value 'Monoclinic' changed to 'monoclinic'
according to '/home/saulius/struct/CIF-dictionaries/cif_core.dic'
dictionary named 'cif_core.dic' version 2.4.1 from 2010-06-29.

Automatic conversion script
Id: cif_fix_enum 1527 2010-12-29 10:47:43Z saulius 
;
_cod_database_code 4310891

loop_
_symmetry_equiv_pos_as_xyz
'x, y, z'
'-x+1/2, y+1/2, -z+1/2'
'-x, -y, -z'
'x-1/2, -y-1/2, z-1/2'

loop_
_atom_site_label
_atom_site_type_symbol
_atom_site_fract_x
_atom_site_fract_y
_atom_site_fract_z
_atom_site_U_iso_or_equiv
_atom_site_adp_type
_atom_site_occupancy
_atom_site_symmetry_multiplicity
_atom_site_calc_flag
_atom_site_refinement_flags
_atom_site_disorder_assembly
_atom_site_disorder_group
Rh Rh 0.98939(2) 0.88085(2) 0.219093(11) 0.05617(12) Uani 1 1 d . . .
P1 P 0.86910(7) 0.99296(7) 0.18239(3) 0.0505(2) Uani 1 1 d . . .
P2 P 1.09048(7) 0.76687(7) 0.18816(3) 0.0491(2) Uani 1 1 d . . .
O1 O 1.17910(19) 1.01422(18) 0.39898(9) 0.0669(7) Uani 1 1 d . . .
O2 O 0.9238(2) 0.75678(19) 0.39714(10) 0.0742(8) Uani 1 1 d . . .
O3 O 0.89602(16) 1.00823(16) 0.29653(8) 0.0525(6) Uani 1 1 d . . .
O4 O 1.14193(16) 0.75574(15) 0.30321(8) 0.0504(6) Uani 1 1 d . . .
C1 C 1.1660(3) 1.0159(3) 0.34787(14) 0.0533(9) Uani 1 1 d . . .
C2 C 1.2205(3) 0.9570(3) 0.32368(14) 0.0546(9) Uani 1 1 d . . .
C3 C 1.2101(3) 0.9649(3) 0.27306(15) 0.0611(10) Uani 1 1 d . . .
H3 H 1.2523(16) 0.9221(16) 0.2538(7) 0.073 Uiso 1 1 calc R . .
C4 C 1.1454(3) 1.0279(3) 0.24678(16) 0.0613(11) Uani 1 1 d . . .
H4 H 1.1398(4) 1.0346(4) 0.2083(14) 0.074 Uiso 1 1 calc R . .
C5 C 1.0886(3) 1.0817(3) 0.27123(15) 0.0598(10) Uani 1 1 d . . .
H5 H 1.0377(18) 1.1284(17) 0.2507(7) 0.072 Uiso 1 1 calc R . .
C6 C 1.0969(3) 1.0757(3) 0.32247(14) 0.0549(9) Uani 1 1 d . . .
C7 C 0.9020(2) 1.0125(2) 0.34785(13) 0.0497(9) Uani 1 1 d . . .
C8 C 0.9683(3) 1.0739(3) 0.37414(14) 0.0560(10) Uani 1 1 d . . .
C9 C 0.9719(3) 1.0832(3) 0.42462(15) 0.0677(11) Uani 1 1 d . . .
H9 H 1.0212(19) 1.1298(18) 0.4455(8) 0.081 Uiso 1 1 calc R . .
C10 C 0.9115(3) 1.0322(3) 0.44780(17) 0.0765(13) Uani 1 1 d . . .
H10 H 0.9129(4) 1.0408(5) 0.4810(16) 0.092 Uiso 1 1 calc R . .
C11 C 0.8484(3) 0.9676(3) 0.42115(16) 0.0734(12) Uani 1 1 d . . .
H11 H 0.8018(18) 0.9269(16) 0.4401(7) 0.088 Uiso 1 1 calc R . .
C12 C 0.8444(3) 0.9546(3) 0.37067(14) 0.0599(10) Uani 1 1 d . . .
C13 C 0.9034(3) 0.7483(3) 0.34589(14) 0.0574(10) Uani 1 1 d . . .
C14 C 0.8332(3) 0.8045(3) 0.31910(15) 0.0584(10) Uani 1 1 d . . .
C15 C 0.8129(3) 0.7904(3) 0.26827(15) 0.0634(11) Uani 1 1 d . . .
H15 H 0.761(2) 0.8305(16) 0.2473(8) 0.076 Uiso 1 1 calc R . .
C16 C 0.8604(3) 0.7241(3) 0.24532(17) 0.0656(11) Uani 1 1 d . . .
H16 H 0.8434(7) 0.7139(5) 0.2100(14) 0.079 Uiso 1 1 calc R . .
C17 C 0.9322(3) 0.6724(3) 0.27276(15) 0.0623(11) Uani 1 1 d . . .
H17 H 0.9668(14) 0.6263(18) 0.2561(7) 0.075 Uiso 1 1 calc R . .
C18 C 0.9564(3) 0.6845(3) 0.32350(14) 0.0564(10) Uani 1 1 d . . .
C19 C 1.1679(3) 0.7523(3) 0.35439(13) 0.0530(9) Uani 1 1 d . . .
C20 C 1.1171(3) 0.6906(3) 0.37970(14) 0.0577(10) Uani 1 1 d . . .
C21 C 1.1434(3) 0.6841(3) 0.43076(16) 0.0764(13) Uani 1 1 d . . .
H21 H 1.1080(15) 0.6380(19) 0.4504(8) 0.092 Uiso 1 1 calc R . .
C22 C 1.2159(4) 0.7383(4) 0.45540(16) 0.0833(14) Uani 1 1 d . . .
H22 H 1.2357(9) 0.7317(4) 0.4937(17) 0.100 Uiso 1 1 calc R . .
C23 C 1.2630(3) 0.8015(3) 0.42990(16) 0.0770(13) Uani 1 1 d . . .
H23 H 1.317(2) 0.8424(18) 0.4490(8) 0.092 Uiso 1 1 calc R . .
C24 C 1.2387(3) 0.8105(3) 0.37857(13) 0.0556(10) Uani 1 1 d . . .
C25 C 1.2868(3) 0.8842(3) 0.35209(15) 0.0665(11) Uani 1 1 d . . .
H25A H 1.3191 0.8517 0.3296 0.080 Uiso 1 1 calc R . .
H25B H 1.3321 0.9176 0.3758 0.080 Uiso 1 1 calc R . .
C26 C 1.0326(3) 1.1330(3) 0.34867(15) 0.0623(10) Uani 1 1 d . . .
H26A H 0.9954 1.1744 0.3250 0.075 Uiso 1 1 calc R . .
H26B H 1.0697 1.1734 0.3729 0.075 Uiso 1 1 calc R . .
C27 C 0.7809(3) 0.8787(3) 0.34375(16) 0.0697(11) Uani 1 1 d . . .
H27A H 0.7351 0.9092 0.3191 0.084 Uiso 1 1 calc R . .
H27B H 0.7492 0.8469 0.3667 0.084 Uiso 1 1 calc R . .
C28 C 1.0382(3) 0.6298(3) 0.35230(15) 0.0654(11) Uani 1 1 d . . .
H28A H 1.0625 0.5885 0.3298 0.079 Uiso 1 1 calc R . .
H28B H 1.0159 0.5892 0.3758 0.079 Uiso 1 1 calc R . .
C29 C 1.2526(4) 1.0827(4) 0.42130(19) 0.117(2) Uani 1 1 d . . .
H29A H 1.3110 1.0614 0.4141 0.140 Uiso 1 1 calc R . .
H29B H 1.2394 1.1447 0.4062 0.140 Uiso 1 1 calc R . .
C30 C 1.2605(5) 1.0918(5) 0.4695(2) 0.155(3) Uani 1 1 d . . .
H30A H 1.2720 1.0291 0.4841 0.186 Uiso 1 1 calc R . .
H30B H 1.2018 1.1133 0.4763 0.186 Uiso 1 1 calc R . .
C31 C 1.3348(4) 1.1592(4) 0.4953(2) 0.146(3) Uani 1 1 d . . .
H31A H 1.3337 1.1603 0.5300 0.175 Uiso 1 1 calc R . .
H31B H 1.3235 1.2229 0.4819 0.175 Uiso 1 1 calc R . .
H31C H 1.3945 1.1373 0.4902 0.175 Uiso 1 1 calc R . .
C32 C 0.8725(5) 0.6915(4) 0.42162(18) 0.116(2) Uani 1 1 d . . .
H32A H 0.8793 0.6271 0.4101 0.139 Uiso 1 1 calc R . .
H32B H 0.8077 0.7080 0.4144 0.139 Uiso 1 1 calc R . .
C33 C 0.9078(6) 0.6967(6) 0.4763(2) 0.164(3) Uani 1 1 d . . .
H33A H 0.9743 0.6918 0.4824 0.197 Uiso 1 1 calc R . .
H33B H 0.8921 0.7585 0.4881 0.197 Uiso 1 1 calc R . .
C34 C 0.8720(8) 0.6247(6) 0.5032(3) 0.248(5) Uani 1 1 d . . .
H34A H 0.8969 0.6325 0.5377 0.297 Uiso 1 1 calc R . .
H34B H 0.8892 0.5626 0.4924 0.297 Uiso 1 1 calc R . .
H34C H 0.8056 0.6298 0.4978 0.297 Uiso 1 1 calc R . .
C35 C 0.8173(3) 1.0593(3) 0.26978(14) 0.0725(12) Uani 1 1 d . . .
H35A H 0.8054 1.1150 0.2883 0.087 Uiso 1 1 calc R . .
H35B H 0.7635 1.0186 0.2657 0.087 Uiso 1 1 calc R . .
C36 C 0.8347(3) 1.0899(3) 0.22016(14) 0.0638(11) Uani 1 1 d . . .
H36A H 0.8825 1.1381 0.2249 0.077 Uiso 1 1 calc R . .
H36B H 0.7792 1.1193 0.2023 0.077 Uiso 1 1 calc R . .
C37 C 0.9017(3) 1.0563(3) 0.12989(15) 0.0595(10) Uani 1 1 d . . .
C38 C 0.9590(4) 1.1365(4) 0.1377(2) 0.1067(19) Uani 1 1 d . . .
H38 H 0.9757(10) 1.1633(15) 0.1704(18) 0.128 Uiso 1 1 calc R . .
C39 C 0.9921(5) 1.1782(5) 0.0991(3) 0.135(3) Uani 1 1 d . . .
H39 H 1.025(3) 1.225(4) 0.1041(5) 0.161 Uiso 1 1 calc R . .
C40 C 0.9701(5) 1.1407(5) 0.0527(3) 0.123(2) Uani 1 1 d . . .
H40 H 0.9939(15) 1.1690(18) 0.0262(16) 0.147 Uiso 1 1 calc R . .
C41 C 0.9149(4) 1.0638(5) 0.0451(2) 0.114(2) Uani 1 1 d . . .
H41 H 0.8990(11) 1.0382(16) 0.0130(19) 0.137 Uiso 1 1 calc R . .
C42 C 0.8807(4) 1.0214(4) 0.08276(17) 0.0877(15) Uani 1 1 d . . .
H42 H 0.8405(19) 0.965(3) 0.0759(4) 0.105 Uiso 1 1 calc R . .
C43 C 0.7647(3) 0.9278(3) 0.15543(13) 0.0534(9) Uani 1 1 d . . .
C44 C 0.6761(3) 0.9593(3) 0.15807(17) 0.0747(12) Uani 1 1 d . . .
H44 H 0.6673(4) 1.022(3) 0.1752(7) 0.090 Uiso 1 1 calc R . .
C45 C 0.6001(4) 0.9054(4) 0.1373(2) 0.1041(19) Uani 1 1 d . . .
H45 H 0.536(3) 0.9274(12) 0.1402(3) 0.125 Uiso 1 1 calc R . .
C46 C 0.6111(4) 0.8220(4) 0.1126(2) 0.1025(19) Uani 1 1 d . . .
H46 H 0.560(3) 0.788(2) 0.0977(9) 0.123 Uiso 1 1 calc R . .
C47 C 0.6997(4) 0.7887(3) 0.11016(17) 0.0829(14) Uani 1 1 d . . .
H47 H 0.7074(5) 0.732(3) 0.0941(8) 0.100 Uiso 1 1 calc R . .
C48 C 0.7754(3) 0.8412(3) 0.13220(14) 0.0640(11) Uani 1 1 d . . .
H48 H 0.842(2) 0.8155(10) 0.13146(15) 0.077 Uiso 1 1 calc R . .
C49 C 1.2040(3) 0.7068(3) 0.27676(14) 0.0762(13) Uani 1 1 d . . .
H49A H 1.2296 0.6515 0.2953 0.091 Uiso 1 1 calc R . .
H49B H 1.2543 0.7490 0.2733 0.091 Uiso 1 1 calc R . .
C50 C 1.1565(3) 0.6761(3) 0.22784(13) 0.0682(11) Uani 1 1 d . . .
H50A H 1.1149 0.6247 0.2321 0.082 Uiso 1 1 calc R . .
H50B H 1.2022 0.6499 0.2107 0.082 Uiso 1 1 calc R . .
C51 C 1.0240(3) 0.6960(3) 0.13822(14) 0.0567(10) Uani 1 1 d . . .
C52 C 0.9942(5) 0.6041(4) 0.1454(2) 0.123(2) Uani 1 1 d . . .
H52 H 1.0152(13) 0.5722(19) 0.1777(19) 0.147 Uiso 1 1 calc R . .
C53 C 0.9355(6) 0.5554(5) 0.1085(3) 0.172(4) Uani 1 1 d . . .
H53 H 0.9167(15) 0.492(5) 0.1138(5) 0.206 Uiso 1 1 calc R . .
C54 C 0.9053(6) 0.5992(5) 0.0644(3) 0.156(3) Uani 1 1 d . . .
H54 H 0.868(3) 0.570(2) 0.0421(18) 0.187 Uiso 1 1 calc R . .
C55 C 0.9343(4) 0.6883(5) 0.0564(2) 0.113(2) Uani 1 1 d . . .
H55 H 0.9129(12) 0.7200(17) 0.0231(17) 0.136 Uiso 1 1 calc R . .
C56 C 0.9925(3) 0.7368(4) 0.09287(15) 0.0803(13) Uani 1 1 d . . .
H56 H 1.0145(9) 0.810(3) 0.0856(3) 0.096 Uiso 1 1 calc R . .
C57 C 1.1721(3) 0.8338(3) 0.15850(13) 0.0524(9) Uani 1 1 d . . .
C58 C 1.2643(3) 0.8087(3) 0.16247(16) 0.0689(12) Uani 1 1 d . . .
H58 H 1.2885(10) 0.751(2) 0.1812(8) 0.083 Uiso 1 1 calc R . .
C59 C 1.3223(4) 0.8643(4) 0.1403(2) 0.0923(17) Uani 1 1 d . . .
H59 H 1.389(3) 0.8466(10) 0.1440(3) 0.111 Uiso 1 1 calc R . .
C60 C 1.2898(4) 0.9441(4) 0.1130(2) 0.0928(17) Uani 1 1 d . . .
H60 H 1.334(2) 0.9838(19) 0.0958(8) 0.111 Uiso 1 1 calc R . .
C61 C 1.1977(4) 0.9709(3) 0.10875(17) 0.0812(14) Uani 1 1 d . . .
H61 H 1.1731(11) 1.030(3) 0.0886(9) 0.097 Uiso 1 1 calc R . .
C62 C 1.1392(3) 0.9167(3) 0.13205(15) 0.0648(11) Uani 1 1 d . . .
H62 H 1.062(3) 0.9403(8) 0.12964(17) 0.078 Uiso 1 1 calc R . .
B B 1.5023(6) 0.8710(6) 0.2675(3) 0.104(2) Uani 1 1 d . . .
F1A F 1.4270(4) 0.8107(4) 0.2685(3) 0.148(3) Uani 0.585(7) 1 d P . .
F1B F 1.5801(6) 0.9376(6) 0.2690(4) 0.143(4) Uani 0.415(7) 1 d P . .
F2 F 1.5423(4) 0.8094(3) 0.2436(2) 0.227(3) Uani 1 1 d . . .
F3 F 1.4581(4) 0.9465(3) 0.2487(2) 0.216(2) Uani 1 1 d . . .
F4 F 1.5296(5) 0.8698(4) 0.3162(2) 0.227(2) Uani 1 1 d . . .

loop_
_atom_site_aniso_label
_atom_site_aniso_U_11
_atom_site_aniso_U_22
_atom_site_aniso_U_33
_atom_site_aniso_U_23
_atom_site_aniso_U_13
_atom_site_aniso_U_12
Rh 0.05613(19) 0.0595(2) 0.05209(18) 0.00279(16) 0.00789(13) 0.02400(16)
P1 0.0501(6) 0.0494(5) 0.0499(6) 0.0014(4) 0.0041(4) 0.0102(5)
P2 0.0514(6) 0.0504(5) 0.0445(5) 0.0019(4) 0.0062(4) 0.0108(5)
O1 0.0759(19) 0.0646(17) 0.0547(17) -0.0060(14) -0.0023(14) 0.0026(15)
O2 0.094(2) 0.0705(18) 0.0561(17) -0.0038(15) 0.0089(16) 0.0044(16)
O3 0.0507(15) 0.0542(14) 0.0497(15) -0.0018(12) 0.0019(11) 0.0118(12)
O4 0.0562(15) 0.0487(14) 0.0442(14) -0.0010(11) 0.0042(11) 0.0116(12)
C1 0.054(2) 0.051(2) 0.051(2) 0.0004(18) 0.0003(18) -0.0104(19)
C2 0.050(2) 0.049(2) 0.064(3) -0.0056(19) 0.0079(19) -0.0084(18)
C3 0.066(3) 0.055(2) 0.062(3) -0.007(2) 0.012(2) -0.015(2)
C4 0.070(3) 0.058(2) 0.056(2) 0.002(2) 0.010(2) -0.019(2)
C5 0.062(3) 0.053(2) 0.059(3) 0.008(2) -0.003(2) -0.014(2)
C6 0.054(2) 0.044(2) 0.064(3) -0.0037(19) 0.004(2) -0.0101(18)
C7 0.054(2) 0.046(2) 0.048(2) -0.0056(17) 0.0041(18) 0.0101(18)
C8 0.062(2) 0.049(2) 0.055(2) -0.0038(19) 0.0032(19) 0.0112(19)
C9 0.082(3) 0.058(2) 0.058(3) -0.007(2) 0.002(2) 0.015(2)
C10 0.095(4) 0.084(3) 0.051(3) -0.001(2) 0.015(3) 0.023(3)
C11 0.079(3) 0.082(3) 0.063(3) 0.003(2) 0.023(2) 0.014(3)
C12 0.059(3) 0.060(2) 0.061(3) -0.001(2) 0.012(2) 0.014(2)
C13 0.065(3) 0.053(2) 0.053(2) -0.0018(19) 0.007(2) -0.013(2)
C14 0.053(2) 0.054(2) 0.066(3) 0.008(2) 0.007(2) -0.0106(19)
C15 0.058(3) 0.061(3) 0.067(3) 0.011(2) 0.001(2) -0.018(2)
C16 0.066(3) 0.067(3) 0.063(3) -0.001(2) 0.009(2) -0.024(2)
C17 0.064(3) 0.063(3) 0.061(3) 0.000(2) 0.015(2) -0.014(2)
C18 0.061(2) 0.050(2) 0.059(3) 0.0018(19) 0.010(2) -0.0103(19)
C19 0.064(2) 0.050(2) 0.042(2) -0.0016(17) 0.0007(18) 0.0182(19)
C20 0.071(3) 0.049(2) 0.051(2) 0.0026(19) 0.003(2) 0.012(2)
C21 0.098(4) 0.073(3) 0.056(3) 0.009(2) 0.008(3) 0.009(3)
C22 0.102(4) 0.095(4) 0.046(3) 0.005(3) -0.005(3) 0.011(3)
C23 0.082(3) 0.079(3) 0.061(3) -0.007(2) -0.010(2) 0.011(3)
C24 0.055(2) 0.055(2) 0.051(2) -0.0014(19) -0.0056(19) 0.0126(19)
C25 0.052(2) 0.069(3) 0.074(3) -0.008(2) 0.001(2) 0.004(2)
C26 0.072(3) 0.046(2) 0.065(3) -0.0023(19) 0.003(2) -0.001(2)
C27 0.054(2) 0.072(3) 0.083(3) 0.000(2) 0.012(2) -0.005(2)
C28 0.086(3) 0.048(2) 0.061(2) 0.005(2) 0.011(2) 0.003(2)
C29 0.149(5) 0.116(4) 0.072(4) -0.019(3) -0.012(4) -0.027(4)
C30 0.185(7) 0.177(7) 0.093(5) -0.034(5) 0.001(5) -0.043(6)
C31 0.127(5) 0.166(6) 0.134(5) -0.067(5) -0.005(4) -0.051(5)
C32 0.176(6) 0.113(4) 0.067(3) 0.008(3) 0.041(4) -0.016(4)
C33 0.198(8) 0.215(8) 0.088(5) 0.020(5) 0.052(5) 0.024(7)
C34 0.347(14) 0.286(12) 0.125(7) 0.100(7) 0.083(8) -0.006(10)
C35 0.073(3) 0.087(3) 0.054(2) 0.002(2) 0.004(2) 0.034(2)
C36 0.066(3) 0.057(2) 0.064(3) -0.0052(19) 0.001(2) 0.019(2)
C37 0.057(2) 0.057(2) 0.062(3) 0.013(2) 0.004(2) 0.012(2)
C38 0.139(5) 0.094(4) 0.080(3) 0.029(3) 0.001(3) -0.037(4)
C39 0.152(6) 0.119(5) 0.129(6) 0.044(5) 0.018(5) -0.052(5)
C40 0.127(5) 0.144(6) 0.103(5) 0.056(5) 0.035(4) -0.007(5)
C41 0.132(5) 0.136(5) 0.081(4) 0.017(4) 0.035(4) -0.011(4)
C42 0.105(4) 0.096(3) 0.067(3) 0.004(3) 0.031(3) -0.013(3)
C43 0.053(2) 0.057(2) 0.050(2) 0.0057(19) 0.0091(18) 0.0076(19)
C44 0.050(3) 0.067(3) 0.106(4) 0.009(3) 0.013(2) 0.007(2)
C45 0.053(3) 0.078(4) 0.177(6) 0.019(4) 0.010(3) -0.003(3)
C46 0.077(4) 0.081(4) 0.138(5) 0.022(4) -0.011(3) -0.019(3)
C47 0.089(4) 0.067(3) 0.089(3) -0.004(3) 0.006(3) -0.008(3)
C48 0.062(3) 0.065(3) 0.063(3) -0.010(2) 0.006(2) 0.000(2)
C49 0.082(3) 0.091(3) 0.053(2) -0.005(2) 0.004(2) 0.043(3)
C50 0.084(3) 0.069(3) 0.051(2) 0.004(2) 0.010(2) 0.032(2)
C51 0.065(3) 0.052(2) 0.054(2) -0.0028(19) 0.015(2) -0.0007(19)
C52 0.192(7) 0.089(4) 0.077(4) 0.002(3) -0.002(4) -0.059(4)
C53 0.268(10) 0.116(5) 0.113(6) -0.004(5) -0.014(6) -0.108(6)
C54 0.199(8) 0.155(7) 0.094(5) -0.007(5) -0.021(5) -0.093(6)
C55 0.120(5) 0.128(5) 0.077(4) 0.002(3) -0.019(3) -0.044(4)
C56 0.083(3) 0.093(3) 0.057(3) 0.007(2) -0.009(2) -0.026(3)
C57 0.049(2) 0.056(2) 0.051(2) -0.0108(19) 0.0069(17) 0.0001(18)
C58 0.057(3) 0.067(3) 0.083(3) -0.013(2) 0.014(2) 0.001(2)
C59 0.061(3) 0.087(4) 0.138(5) -0.027(3) 0.043(3) -0.012(3)
C60 0.108(5) 0.071(3) 0.113(4) -0.022(3) 0.053(4) -0.034(3)
C61 0.098(4) 0.067(3) 0.082(3) 0.002(2) 0.024(3) -0.014(3)
C62 0.068(3) 0.064(3) 0.063(3) 0.003(2) 0.014(2) -0.003(2)
B 0.128(7) 0.094(5) 0.082(5) -0.006(4) -0.004(4) 0.035(5)
F1A 0.097(4) 0.129(5) 0.218(8) -0.029(5) 0.031(4) -0.042(4)
F1B 0.101(7) 0.115(7) 0.203(11) 0.019(6) 0.000(6) -0.033(5)
F2 0.325(7) 0.137(3) 0.255(6) -0.048(4) 0.142(5) 0.028(4)
F3 0.288(7) 0.113(3) 0.227(5) 0.014(3) -0.006(5) 0.044(4)
F4 0.293(7) 0.220(5) 0.153(4) -0.007(4) 0.003(5) 0.034(5)

loop_
_atom_type_symbol
_atom_type_description
_atom_type_scat_dispersion_real
_atom_type_scat_dispersion_imag
_atom_type_scat_source
C C 0.0033 0.0016 'International Tables Vol C Tables 4.2.6.8 and 6.1.1.4'
H H 0.0000 0.0000 'International Tables Vol C Tables 4.2.6.8 and 6.1.1.4'
B B 0.0013 0.0007 'International Tables Vol C Tables 4.2.6.8 and 6.1.1.4'
O O 0.0106 0.0060 'International Tables Vol C Tables 4.2.6.8 and 6.1.1.4'
F F 0.0171 0.0103 'International Tables Vol C Tables 4.2.6.8 and 6.1.1.4'
P P 0.1023 0.0942 'International Tables Vol C Tables 4.2.6.8 and 6.1.1.4'
Rh Rh -1.1178 0.9187 'International Tables Vol C Tables 4.2.6.8 and 6.1.1.4'

loop_
_geom_angle_atom_site_label_1
_geom_angle_atom_site_label_2
_geom_angle_atom_site_label_3
_geom_angle
_geom_angle_site_symmetry_1
_geom_angle_site_symmetry_3
_geom_angle_publ_flag
P1 Rh P2 135.66(3) . . ?
C43 P1 C36 107.42(18) . . ?
C43 P1 C37 103.90(18) . . ?
C36 P1 C37 103.62(18) . . ?
C43 P1 Rh 110.07(12) . . ?
C36 P1 Rh 119.38(13) . . ?
C37 P1 Rh 111.21(12) . . ?
C51 P2 C57 103.91(17) . . ?
C51 P2 C50 103.25(18) . . ?
C57 P2 C50 107.54(19) . . ?
C51 P2 Rh 109.99(12) . . ?
C57 P2 Rh 108.60(12) . . ?
C50 P2 Rh 122.06(12) . . ?
C1 O1 C29 111.4(3) . . ?
C13 O2 C32 113.1(3) . . ?
C7 O3 C35 113.0(3) . . ?
C19 O4 C49 114.6(3) . . ?
O1 C1 C6 118.1(3) . . ?
O1 C1 C2 119.4(3) . . ?
C6 C1 C2 122.4(4) . . ?
C3 C2 C1 118.1(4) . . ?
C3 C2 C25 121.0(4) . . ?
C1 C2 C25 120.9(3) . . ?
C2 C3 C4 120.9(4) . . ?
C5 C4 C3 120.0(4) . . ?
C4 C5 C6 120.8(4) . . ?
C1 C6 C5 117.5(4) . . ?
C1 C6 C26 122.1(4) . . ?
C5 C6 C26 120.4(4) . . ?
C8 C7 C12 122.7(3) . . ?
C8 C7 O3 117.3(3) . . ?
C12 C7 O3 120.0(3) . . ?
C9 C8 C7 118.1(4) . . ?
C9 C8 C26 120.2(4) . . ?
C7 C8 C26 121.7(3) . . ?
C10 C9 C8 120.5(4) . . ?
C9 C10 C11 120.4(4) . . ?
C12 C11 C10 120.7(4) . . ?
C11 C12 C7 117.2(4) . . ?
C11 C12 C27 119.4(4) . . ?
C7 C12 C27 123.4(4) . . ?
C14 C13 O2 119.4(4) . . ?
C14 C13 C18 122.7(4) . . ?
O2 C13 C18 118.0(3) . . ?
C13 C14 C15 117.1(4) . . ?
C13 C14 C27 121.9(4) . . ?
C15 C14 C27 121.0(4) . . ?
C16 C15 C14 121.6(4) . . ?
C15 C16 C17 119.8(4) . . ?
C16 C17 C18 121.0(4) . . ?
C17 C18 C13 117.6(4) . . ?
C17 C18 C28 119.8(4) . . ?
C13 C18 C28 122.6(4) . . ?
C24 C19 O4 120.5(3) . . ?
C24 C19 C20 122.5(3) . . ?
O4 C19 C20 117.0(3) . . ?
C21 C20 C19 118.0(4) . . ?
C21 C20 C28 120.7(4) . . ?
C19 C20 C28 121.3(3) . . ?
C22 C21 C20 120.6(5) . . ?
C21 C22 C23 120.5(4) . . ?
C22 C23 C24 120.8(4) . . ?
C19 C24 C23 117.5(4) . . ?
C19 C24 C25 122.7(3) . . ?
C23 C24 C25 119.8(4) . . ?
C24 C25 C2 113.0(3) . . ?
C6 C26 C8 115.6(3) . . ?
C12 C27 C14 112.2(3) . . ?
C18 C28 C20 116.0(3) . . ?
C30 C29 O1 113.6(5) . . ?
C29 C30 C31 116.9(6) . . ?
O2 C32 C33 109.2(5) . . ?
C34 C33 C32 113.7(7) . . ?
O3 C35 C36 110.7(3) . . ?
C35 C36 P1 115.0(3) . . ?
C42 C37 C38 117.1(4) . . ?
C42 C37 P1 122.3(3) . . ?
C38 C37 P1 120.2(3) . . ?
C39 C38 C37 120.5(6) . . ?
C40 C39 C38 120.6(6) . . ?
C41 C40 C39 119.0(6) . . ?
C40 C41 C42 121.5(6) . . ?
C37 C42 C41 121.2(5) . . ?
C48 C43 C44 119.1(4) . . ?
C48 C43 P1 117.6(3) . . ?
C44 C43 P1 123.3(3) . . ?
C45 C44 C43 120.0(5) . . ?
C46 C45 C44 120.5(5) . . ?
C45 C46 C47 120.1(5) . . ?
C48 C47 C46 119.2(5) . . ?
C47 C48 C43 120.9(4) . . ?
O4 C49 C50 111.6(3) . . ?
C49 C50 P2 117.4(3) . . ?
C56 C51 C52 116.9(4) . . ?
C56 C51 P2 120.5(3) . . ?
C52 C51 P2 122.2(3) . . ?
C51 C52 C53 121.3(5) . . ?
C54 C53 C52 119.7(6) . . ?
C55 C54 C53 120.0(6) . . ?
C54 C55 C56 120.6(6) . . ?
C55 C56 C51 121.5(5) . . ?
C58 C57 C62 119.1(4) . . ?
C58 C57 P2 123.4(3) . . ?
C62 C57 P2 117.5(3) . . ?
C59 C58 C57 120.1(5) . . ?
C58 C59 C60 121.1(5) . . ?
C59 C60 C61 119.8(5) . . ?
C60 C61 C62 119.5(5) . . ?
C61 C62 C57 120.4(4) . . ?
F2 B F3 125.4(7) . . ?
F2 B F4 115.4(7) . . ?
F3 B F4 116.7(6) . . ?
F2 B F1A 92.8(6) . . ?
F3 B F1A 98.9(7) . . ?
F4 B F1A 93.6(7) . . ?
F2 B F1B 90.5(7) . . ?
F3 B F1B 80.1(6) . . ?
F4 B F1B 83.8(7) . . ?
F1A B F1B 176.4(8) . . ?
B F1B F3 45.7(4) . . ?
B F3 F1B 54.2(5) . . ?

loop_
_geom_bond_atom_site_label_1
_geom_bond_atom_site_label_2
_geom_bond_distance
_geom_bond_site_symmetry_2
_geom_bond_publ_flag
Rh P1 2.4276(9) . ?
Rh P2 2.4275(9) . ?
P1 C43 1.814(4) . ?
P1 C36 1.829(4) . ?
P1 C37 1.830(4) . ?
P2 C51 1.821(4) . ?
P2 C57 1.822(4) . ?
P2 C50 1.825(4) . ?
O1 C1 1.385(4) . ?
O1 C29 1.482(5) . ?
O2 C13 1.393(4) . ?
O2 C32 1.425(5) . ?
O3 C7 1.401(4) . ?
O3 C35 1.436(4) . ?
O4 C19 1.392(4) . ?
O4 C49 1.437(4) . ?
C1 C6 1.394(5) . ?
C1 C2 1.396(5) . ?
C2 C3 1.379(5) . ?
C2 C25 1.516(5) . ?
C3 C4 1.390(5) . ?
C4 C5 1.384(5) . ?
C5 C6 1.397(5) . ?
C6 C26 1.514(5) . ?
C7 C8 1.392(5) . ?
C7 C12 1.397(5) . ?
C8 C9 1.388(5) . ?
C8 C26 1.515(5) . ?
C9 C10 1.379(6) . ?
C10 C11 1.396(6) . ?
C11 C12 1.393(5) . ?
C12 C27 1.505(5) . ?
C13 C14 1.389(5) . ?
C13 C18 1.395(5) . ?
C14 C15 1.390(5) . ?
C14 C27 1.518(5) . ?
C15 C16 1.376(5) . ?
C16 C17 1.379(5) . ?
C17 C18 1.387(5) . ?
C18 C28 1.514(5) . ?
C19 C24 1.386(5) . ?
C19 C20 1.402(5) . ?
C20 C21 1.391(5) . ?
C20 C28 1.516(5) . ?
C21 C22 1.373(6) . ?
C22 C23 1.386(6) . ?
C23 C24 1.398(5) . ?
C24 C25 1.505(5) . ?
C29 C30 1.318(7) . ?
C30 C31 1.510(8) . ?
C32 C33 1.501(7) . ?
C33 C34 1.402(9) . ?
C35 C36 1.497(5) . ?
C37 C42 1.367(6) . ?
C37 C38 1.387(6) . ?
C38 C39 1.374(7) . ?
C39 C40 1.363(8) . ?
C40 C41 1.333(8) . ?
C41 C42 1.367(7) . ?
C43 C48 1.385(5) . ?
C43 C44 1.385(5) . ?
C44 C45 1.376(6) . ?
C45 C46 1.367(7) . ?
C46 C47 1.391(6) . ?
C47 C48 1.371(6) . ?
C49 C50 1.461(5) . ?
C51 C56 1.372(5) . ?
C51 C52 1.374(6) . ?
C52 C53 1.382(8) . ?
C53 C54 1.356(8) . ?
C54 C55 1.339(8) . ?
C55 C56 1.368(6) . ?
C57 C58 1.380(5) . ?
C57 C62 1.400(5) . ?
C58 C59 1.374(6) . ?
C59 C60 1.374(7) . ?
C60 C61 1.384(6) . ?
C61 C62 1.384(6) . ?
B F2 1.284(7) . ?
B F3 1.290(7) . ?
B F4 1.328(8) . ?
B F1A 1.389(10) . ?
B F1B 1.462(11) . ?
F1B F3 1.777(9) . ?
